data_1543464
loop_
_publ_author_name
'Ito, Suguru'
'Ono, Kosuke'
'Johmoto, Kohei'
'Uekusa, Hidehiro'
'Iwasawa, Nobuharu'

_publ_section_title
;
 Switching of the solid-state guest selectivity: solvent-dependent
 selective guest inclusion in a crystalline macrocyclic boronic ester
;
_journal_issue 9
_journal_name_full 'Chem. Sci.'
_journal_page_first 5765
_journal_paper_doi 10.1039/C5SC04766H
_journal_volume 7
_journal_year 2016
_chemical_formula_moiety 'C44 H40 B4 N4 O8 S2, C14 H10, C H2 Cl2'
_chemical_formula_sum 'C59 H52 B4 Cl2 N4 O8 S2'
_chemical_formula_weight 1123.31
_chemical_name_systematic
;
 ?
;
_space_group_IT_number 36
_symmetry_cell_setting orthorhombic
_symmetry_space_group_name_Hall 'C 2c -2'
_symmetry_space_group_name_H-M 'C m c 21'
_atom_sites_solution_hydrogens geom
_atom_sites_solution_primary direct
_atom_sites_solution_secondary difmap
_audit_creation_method SHELXL-97
_audit_update_record
;
2014-05-27 deposited with the CCDC.
2016-06-16 downloaded from the CCDC.
;
_cell_angle_alpha 90.00
_cell_angle_beta 90.00
_cell_angle_gamma 90.00
_cell_formula_units_Z 4
_cell_length_a 18.5357(5)
_cell_length_b 20.6392(10)
_cell_length_c 14.1552(7)
_cell_measurement_reflns_used 1714
_cell_measurement_temperature 198(2)
_cell_measurement_theta_max 67.99
_cell_measurement_theta_min 3.12
_cell_volume 5415.2(4)
_computing_cell_refinement 'PROCESS-AUTO (Rigaku, 1998)'
_computing_data_collection 'PROCESS-AUTO (Rigaku, 1998)'
_computing_data_reduction 'PROCESS-AUTO (Rigaku, 1998)'
_computing_molecular_graphics 'ORTEP-3 (Farrugia, 2008)'
_computing_publication_material 'SHELXL-97 (Sheldrick, 1997)'
_computing_structure_refinement 'SHELXL-97 (Sheldrick, 1997)'
_computing_structure_solution 'SHELXS-97 (Sheldrick, 1990)'
_diffrn_ambient_temperature 198(2)
_diffrn_measured_fraction_theta_full 0.997
_diffrn_measured_fraction_theta_max 0.997
_diffrn_measurement_device_type 'Rigaku R-AXIS RAPID II IP Area Detector'
_diffrn_measurement_method '\w scans'
_diffrn_radiation_monochromator graphite
_diffrn_radiation_source 'rotating anode X-ray tube'
_diffrn_radiation_type CuK\a
_diffrn_radiation_wavelength 1.54186
_diffrn_reflns_av_R_equivalents 0.0949
_diffrn_reflns_av_sigmaI/netI 0.0760
_diffrn_reflns_limit_h_max 21
_diffrn_reflns_limit_h_min -22
_diffrn_reflns_limit_k_max 24
_diffrn_reflns_limit_k_min -20
_diffrn_reflns_limit_l_max 17
_diffrn_reflns_limit_l_min -15
_diffrn_reflns_number 30899
_diffrn_reflns_theta_full 68.14
_diffrn_reflns_theta_max 68.14
_diffrn_reflns_theta_min 3.20
_exptl_absorpt_coefficient_mu 2.293
_exptl_absorpt_correction_T_max 0.8185
_exptl_absorpt_correction_T_min 0.6071
_exptl_absorpt_correction_type multi-scan
_exptl_absorpt_process_details 'Absorption was corrected by ABSCOR'
_exptl_crystal_colour yellow
_exptl_crystal_density_diffrn 1.378
_exptl_crystal_density_method 'not measured'
_exptl_crystal_description prism
_exptl_crystal_F_000 2336
_exptl_crystal_size_max 0.19
_exptl_crystal_size_mid 0.19
_exptl_crystal_size_min 0.09
_refine_diff_density_max 0.600
_refine_diff_density_min -0.506
_refine_diff_density_rms 0.082
_refine_ls_abs_structure_details 'Flack H D (1983), Acta Cryst. A39, 876-881'
_refine_ls_abs_structure_Flack 0.45(3)
_refine_ls_extinction_method none
_refine_ls_goodness_of_fit_ref 1.142
_refine_ls_hydrogen_treatment constr
_refine_ls_matrix_type full
_refine_ls_number_parameters 366
_refine_ls_number_reflns 5031
_refine_ls_number_restraints 1
_refine_ls_restrained_S_all 1.141
_refine_ls_R_factor_all 0.0965
_refine_ls_R_factor_gt 0.0691
_refine_ls_shift/su_max 0.000
_refine_ls_shift/su_mean 0.000
_refine_ls_structure_factor_coef Fsqd
_refine_ls_weighting_details 'calc w=1/[\s^2^(Fo^2^)+(0.0978P)^2^+7.5441P] where P=(Fo^2^+2Fc^2^)/3'
_refine_ls_weighting_scheme calc
_refine_ls_wR_factor_gt 0.1682
_refine_ls_wR_factor_ref 0.2190
_reflns_number_gt 3575
_reflns_number_total 5031
_reflns_threshold_expression >2sigma(I)
_cod_data_source_file c5sc04766h2.cif
_cod_data_source_block shelxl
_cod_depositor_comments
;
The following automatic conversions were performed:

'_symmetry_cell_setting' value 'Orthorhombic' changed to
'orthorhombic' according to
/usr/data/users/saulius/crontab/automatic-downloads/rss-feeds/RSC/lib/dictionaries/cif_core.dic
dictionary named 'cif_core.dic' version 2.4.2 from 2011-04-26.

Automatic conversion script
Id: cif_fix_values 4268 2015-11-12 08:31:59Z antanas 

 Adding full bibliography for 1543464--1543470.cif.
;
_cod_original_cell_volume 5415.3(4)
_cod_original_sg_symbol_H-M Cmc21
_cod_database_code 1543464

loop_
_symmetry_equiv_pos_as_xyz
'x, y, z'
'-x, -y, z+1/2'
'-x, y, z'
'x, -y, z+1/2'
'x+1/2, y+1/2, z'
'-x+1/2, -y+1/2, z+1/2'
'-x+1/2, y+1/2, z'
'x+1/2, -y+1/2, z+1/2'

loop_
_atom_site_label
_atom_site_type_symbol
_atom_site_fract_x
_atom_site_fract_y
_atom_site_fract_z
_atom_site_U_iso_or_equiv
_atom_site_adp_type
_atom_site_occupancy
_atom_site_symmetry_multiplicity
_atom_site_calc_flag
_atom_site_refinement_flags
_atom_site_disorder_group
C1 C 0.2763(3) 0.4073(2) -0.2066(4) 0.0301(11) Uani 1 1 d . .
H1 H 0.3186 0.4140 -0.1638 0.036 Uiso 1 1 calc R .
C2 C 0.2703(3) 0.4619(2) -0.2822(4) 0.0316(11) Uani 1 1 d . .
H2 H 0.3003 0.5004 -0.2646 0.038 Uiso 1 1 calc R .
C3 C 0.2952(3) 0.4326(2) -0.3770(4) 0.0323(12) Uani 1 1 d . .
C4 C 0.2856(3) 0.3599(2) -0.3592(4) 0.0307(11) Uani 1 1 d . .
C5 C 0.2843(3) 0.3107(2) -0.4257(4) 0.0317(11) Uani 1 1 d . .
H5 H 0.2837 0.3201 -0.4914 0.038 Uiso 1 1 calc R .
C6 C 0.2838(3) 0.2468(2) -0.3930(3) 0.0280(10) Uani 1 1 d . .
C7 C 0.2768(3) 0.1853(2) -0.4485(4) 0.0330(11) Uani 1 1 d . .
H7 H 0.3179 0.1788 -0.4932 0.040 Uiso 1 1 calc R .
C8 C 0.2728(3) 0.1310(2) -0.3721(4) 0.0313(11) Uani 1 1 d . .
H8 H 0.3022 0.0924 -0.3903 0.038 Uiso 1 1 calc R .
C9 C 0.2995(3) 0.1613(2) -0.2782(3) 0.0297(11) Uani 1 1 d . .
C10 C 0.2875(3) 0.2337(2) -0.2959(3) 0.0279(10) Uani 1 1 d . .
C11 C 0.2858(3) 0.2830(2) -0.2294(4) 0.0311(10) Uani 1 1 d . .
H11 H 0.2863 0.2740 -0.1636 0.037 Uiso 1 1 calc R .
C12 C 0.2834(3) 0.3464(2) -0.2631(4) 0.0289(11) Uani 1 1 d . .
C13 C 0.3761(3) 0.4450(3) -0.3886(5) 0.0500(15) Uani 1 1 d . .
H13A H 0.4018 0.4296 -0.3324 0.075 Uiso 1 1 calc R .
H13B H 0.3846 0.4915 -0.3966 0.075 Uiso 1 1 calc R .
H13C H 0.3938 0.4217 -0.4444 0.075 Uiso 1 1 calc R .
C14 C 0.2541(3) 0.4578(3) -0.4632(4) 0.0479(14) Uani 1 1 d . .
H14A H 0.2716 0.4358 -0.5201 0.072 Uiso 1 1 calc R .
H14B H 0.2619 0.5046 -0.4695 0.072 Uiso 1 1 calc R .
H14C H 0.2024 0.4492 -0.4553 0.072 Uiso 1 1 calc R .
C15 C 0.3816(3) 0.1499(3) -0.2709(4) 0.0439(14) Uani 1 1 d . .
H15A H 0.4050 0.1647 -0.3291 0.066 Uiso 1 1 calc R .
H15B H 0.3910 0.1036 -0.2619 0.066 Uiso 1 1 calc R .
H15C H 0.4008 0.1742 -0.2170 0.066 Uiso 1 1 calc R .
C16 C 0.2625(3) 0.1354(3) -0.1919(4) 0.0447(13) Uani 1 1 d . .
H16A H 0.2801 0.1585 -0.1360 0.067 Uiso 1 1 calc R .
H16B H 0.2730 0.0891 -0.1855 0.067 Uiso 1 1 calc R .
H16C H 0.2103 0.1417 -0.1980 0.067 Uiso 1 1 calc R .
C17 C 0.0390(3) 0.1602(3) -0.5334(4) 0.0355(12) Uani 1 1 d . .
C18 C 0.0796(3) 0.1424(2) -0.4512(4) 0.0321(11) Uani 1 1 d . .
C19 C 0.0387(3) 0.1235(2) -0.3743(4) 0.0377(12) Uani 1 1 d . .
H19 H 0.0631 0.1098 -0.3187 0.045 Uiso 1 1 calc R .
C20 C 0.0384(3) 0.4714(2) -0.2725(4) 0.0393(13) Uani 1 1 d . .
H20 H 0.0629 0.4857 -0.3277 0.047 Uiso 1 1 calc R .
C21 C 0.0786(3) 0.4517(2) -0.1961(4) 0.0327(11) Uani 1 1 d . .
C22 C 0.0390(3) 0.4332(3) -0.1145(4) 0.0363(12) Uani 1 1 d . .
B1 B 0.1619(3) 0.4463(3) -0.2082(4) 0.0356(13) Uani 1 1 d . .
B2 B 0.1620(3) 0.1469(3) -0.4402(4) 0.0341(13) Uani 1 1 d . .
N1 N 0.0673(2) 0.1774(3) -0.6174(3) 0.0461(12) Uani 1 1 d . .
N2 N 0.0680(2) 0.4137(2) -0.0305(3) 0.0440(12) Uani 1 1 d . .
O1 O 0.20825(18) 0.40902(16) -0.1550(3) 0.0352(8) Uani 1 1 d . .
O2 O 0.19469(18) 0.47756(15) -0.2822(2) 0.0344(8) Uani 1 1 d . .
O3 O 0.20693(18) 0.18395(17) -0.4962(2) 0.0344(8) Uani 1 1 d . .
O4 O 0.19669(18) 0.11588(17) -0.3680(2) 0.0364(8) Uani 1 1 d . .
S1 S 0.0000 0.19183(14) -0.68621(15) 0.0622(7) Uani 1 2 d S .
S2 S 0.0000 0.39825(12) 0.03763(15) 0.0563(6) Uani 1 2 d S .
C23 C 0.0384(5) 0.3614(6) -0.5066(8) 0.117(4) Uani 1 1 d . .
H23 H 0.0640 0.3802 -0.5580 0.140 Uiso 1 1 calc R .
C24 C 0.0756(5) 0.3345(5) -0.4326(8) 0.091(3) Uani 1 1 d . .
H24 H 0.1269 0.3339 -0.4341 0.109 Uiso 1 1 calc R .
C25 C 0.0392(4) 0.3076(4) -0.3546(7) 0.075(2) Uani 1 1 d . .
C26 C 0.0755(4) 0.2831(4) -0.2742(7) 0.081(3) Uani 1 1 d . .
H26 H 0.1268 0.2824 -0.2742 0.097 Uiso 1 1 calc R .
C27 C 0.0391(3) 0.2599(4) -0.1952(8) 0.074(2) Uani 1 1 d . .
C28 C 0.0752(4) 0.2381(4) -0.1143(8) 0.088(3) Uani 1 1 d . .
H28 H 0.1265 0.2372 -0.1139 0.106 Uiso 1 1 calc R .
C29 C 0.0384(4) 0.2180(4) -0.0358(9) 0.097(3) Uani 1 1 d . .
H29 H 0.0641 0.2040 0.0186 0.116 Uiso 1 1 calc R .
C30 C 0.0000 -0.0304(8) -0.5866(10) 0.115(6) Uani 1 2 d S 1
H30A H 0.0000 -0.0736 -0.5561 0.138 Uiso 1 2 calc SR 1
H30B H 0.0000 0.0023 -0.5354 0.138 Uiso 1 2 calc SR 1
Cl1 Cl 0.07757(13) -0.02279(15) -0.64578(19) 0.1185(10) Uani 1 1 d . .

loop_
_atom_site_aniso_label
_atom_site_aniso_U_11
_atom_site_aniso_U_22
_atom_site_aniso_U_33
_atom_site_aniso_U_23
_atom_site_aniso_U_13
_atom_site_aniso_U_12
C1 0.023(2) 0.036(3) 0.031(3) -0.004(2) -0.006(2) -0.002(2)
C2 0.024(2) 0.030(2) 0.040(3) 0.002(2) 0.005(2) -0.002(2)
C3 0.037(3) 0.022(2) 0.037(3) 0.003(2) 0.006(2) -0.0041(19)
C4 0.031(3) 0.030(3) 0.031(3) -0.005(2) -0.002(2) 0.001(2)
C5 0.037(3) 0.030(2) 0.028(3) -0.003(2) 0.000(2) 0.000(2)
C6 0.031(3) 0.027(2) 0.025(2) 0.0001(19) -0.001(2) 0.000(2)
C7 0.025(2) 0.040(3) 0.034(3) -0.006(2) -0.005(2) -0.004(2)
C8 0.025(2) 0.027(2) 0.042(3) -0.005(2) -0.001(2) -0.002(2)
C9 0.032(3) 0.030(2) 0.027(3) 0.003(2) -0.004(2) -0.001(2)
C10 0.026(2) 0.027(2) 0.030(2) -0.002(2) -0.003(2) 0.0020(19)
C11 0.029(2) 0.036(3) 0.029(3) 0.001(2) -0.003(2) 0.004(2)
C12 0.027(2) 0.026(2) 0.034(3) -0.001(2) -0.003(2) 0.0001(19)
C13 0.046(4) 0.041(3) 0.064(4) -0.009(3) 0.012(3) -0.011(3)
C14 0.064(4) 0.044(3) 0.036(3) 0.005(3) -0.006(3) 0.002(3)
C15 0.031(3) 0.043(3) 0.057(4) -0.002(3) -0.011(3) 0.008(2)
C16 0.055(4) 0.040(3) 0.039(3) 0.003(3) 0.005(3) -0.003(3)
C17 0.032(3) 0.045(3) 0.030(3) 0.000(2) 0.000(2) 0.002(2)
C18 0.032(3) 0.033(2) 0.031(3) 0.006(2) 0.000(2) -0.003(2)
C19 0.034(3) 0.040(3) 0.039(3) 0.005(2) 0.001(2) 0.001(2)
C20 0.035(3) 0.044(3) 0.038(3) -0.003(2) 0.000(2) 0.000(2)
C21 0.033(3) 0.029(2) 0.036(3) -0.003(2) 0.005(2) 0.000(2)
C22 0.033(3) 0.037(3) 0.039(3) 0.001(2) 0.002(2) 0.004(2)
B1 0.035(3) 0.038(3) 0.034(3) -0.001(2) -0.003(3) 0.000(3)
B2 0.029(3) 0.040(3) 0.033(3) 0.002(2) -0.002(2) 0.002(2)
N1 0.034(3) 0.074(3) 0.031(3) 0.013(2) 0.000(2) -0.002(2)
N2 0.031(3) 0.063(3) 0.038(3) 0.008(2) 0.000(2) 0.007(2)
O1 0.0356(19) 0.0357(19) 0.0344(19) 0.0004(15) 0.0026(16) 0.0071(15)
O2 0.0294(18) 0.0358(19) 0.038(2) 0.0078(16) 0.0009(16) 0.0030(14)
O3 0.0294(19) 0.0415(19) 0.0324(19) 0.0022(15) -0.0049(15) -0.0031(15)
O4 0.0274(18) 0.040(2) 0.042(2) 0.0065(16) -0.0070(16) -0.0065(15)
S1 0.0370(11) 0.108(2) 0.0414(12) 0.0214(12) 0.000 0.000
S2 0.0394(12) 0.0892(17) 0.0402(11) 0.0139(12) 0.000 0.000
C23 0.085(8) 0.169(11) 0.095(7) -0.054(7) 0.011(6) -0.012(6)
C24 0.059(5) 0.103(7) 0.110(8) -0.044(6) 0.017(5) -0.002(5)
C25 0.045(4) 0.068(5) 0.111(7) -0.042(5) 0.007(4) -0.005(3)
C26 0.035(3) 0.070(5) 0.138(8) -0.039(5) -0.004(5) 0.002(3)
C27 0.038(4) 0.055(4) 0.130(7) -0.040(5) -0.001(4) -0.001(3)
C28 0.044(4) 0.067(5) 0.153(10) -0.029(6) -0.013(6) -0.002(4)
C29 0.050(5) 0.078(6) 0.162(9) -0.026(6) -0.003(6) 0.004(4)
C30 0.061(8) 0.188(16) 0.097(10) 0.057(10) 0.000 0.000
Cl1 0.0885(16) 0.194(3) 0.0732(14) -0.0012(17) 0.0209(13) -0.0586(17)

loop_
_atom_type_symbol
_atom_type_description
_atom_type_scat_dispersion_real
_atom_type_scat_dispersion_imag
_atom_type_scat_source
C C 0.0181 0.0091 'International Tables Vol C Tables 4.2.6.8 and 6.1.1.4'
H H 0.0000 0.0000 'International Tables Vol C Tables 4.2.6.8 and 6.1.1.4'
B B 0.0090 0.0039 'International Tables Vol C Tables 4.2.6.8 and 6.1.1.4'
N N 0.0311 0.0180 'International Tables Vol C Tables 4.2.6.8 and 6.1.1.4'
O O 0.0492 0.0322 'International Tables Vol C Tables 4.2.6.8 and 6.1.1.4'
S S 0.3331 0.5567 'International Tables Vol C Tables 4.2.6.8 and 6.1.1.4'
Cl Cl 0.3639 0.7018 'International Tables Vol C Tables 4.2.6.8 and 6.1.1.4'

loop_
_geom_angle_atom_site_label_1
_geom_angle_atom_site_label_2
_geom_angle_atom_site_label_3
_geom_angle
_geom_angle_site_symmetry_1
_geom_angle_site_symmetry_3
O1 C1 C12 111.3(4) . .
O1 C1 C2 105.3(4) . .
C12 C1 C2 104.3(4) . .
O1 C1 H1 111.8 . .
C12 C1 H1 111.8 . .
C2 C1 H1 111.8 . .
O2 C2 C3 112.3(4) . .
O2 C2 C1 103.4(4) . .
C3 C2 C1 106.9(4) . .
O2 C2 H2 111.3 . .
C3 C2 H2 111.3 . .
C1 C2 H2 111.3 . .
C14 C3 C4 114.0(4) . .
C14 C3 C13 110.2(5) . .
C4 C3 C13 107.2(4) . .
C14 C3 C2 114.3(4) . .
C4 C3 C2 102.0(4) . .
C13 C3 C2 108.7(4) . .
C5 C4 C12 121.2(5) . .
C5 C4 C3 127.5(5) . .
C12 C4 C3 111.2(4) . .
C4 C5 C6 117.9(5) . .
C4 C5 H5 121.1 . .
C6 C5 H5 121.1 . .
C5 C6 C10 120.4(4) . .
C5 C6 C7 128.8(5) . .
C10 C6 C7 110.8(4) . .
O3 C7 C6 109.6(4) . .
O3 C7 C8 105.4(4) . .
C6 C7 C8 104.4(4) . .
O3 C7 H7 112.3 . .
C6 C7 H7 112.3 . .
C8 C7 H7 112.3 . .
O4 C8 C9 111.4(4) . .
O4 C8 C7 103.3(4) . .
C9 C8 C7 106.8(4) . .
O4 C8 H8 111.6 . .
C9 C8 H8 111.6 . .
C7 C8 H8 111.6 . .
C16 C9 C10 114.5(4) . .
C16 C9 C15 110.0(5) . .
C10 C9 C15 107.7(4) . .
C16 C9 C8 114.1(4) . .
C10 C9 C8 102.0(4) . .
C15 C9 C8 108.1(4) . .
C11 C10 C6 121.5(4) . .
C11 C10 C9 127.5(4) . .
C6 C10 C9 110.8(4) . .
C10 C11 C12 117.2(4) . .
C10 C11 H11 121.4 . .
C12 C11 H11 121.4 . .
C4 C12 C11 121.5(5) . .
C4 C12 C1 111.0(4) . .
C11 C12 C1 127.5(5) . .
C3 C13 H13A 109.5 . .
C3 C13 H13B 109.5 . .
H13A C13 H13B 109.5 . .
C3 C13 H13C 109.5 . .
H13A C13 H13C 109.5 . .
H13B C13 H13C 109.5 . .
C3 C14 H14A 109.5 . .
C3 C14 H14B 109.5 . .
H14A C14 H14B 109.5 . .
C3 C14 H14C 109.5 . .
H14A C14 H14C 109.5 . .
H14B C14 H14C 109.5 . .
C9 C15 H15A 109.5 . .
C9 C15 H15B 109.5 . .
H15A C15 H15B 109.5 . .
C9 C15 H15C 109.5 . .
H15A C15 H15C 109.5 . .
H15B C15 H15C 109.5 . .
C9 C16 H16A 109.5 . .
C9 C16 H16B 109.5 . .
H16A C16 H16B 109.5 . .
C9 C16 H16C 109.5 . .
H16A C16 H16C 109.5 . .
H16B C16 H16C 109.5 . .
N1 C17 C18 125.3(5) . .
N1 C17 C17 113.0(3) . 3
C18 C17 C17 121.7(3) . 3
C19 C18 C17 115.0(5) . .
C19 C18 B2 118.8(5) . .
C17 C18 B2 126.0(5) . .
C18 C19 C19 123.2(3) . 3
C18 C19 H19 118.4 . .
C19 C19 H19 118.4 3 .
C21 C20 C20 122.9(3) . 3
C21 C20 H20 118.6 . .
C20 C20 H20 118.6 3 .
C20 C21 C22 116.0(5) . .
C20 C21 B1 118.2(5) . .
C22 C21 B1 125.6(5) . .
N2 C22 C21 125.7(5) . .
N2 C22 C22 113.2(3) . 3
C21 C22 C22 121.1(3) . 3
O2 B1 O1 113.8(5) . .
O2 B1 C21 119.3(5) . .
O1 B1 C21 126.8(5) . .
O4 B2 O3 113.9(5) . .
O4 B2 C18 121.0(5) . .
O3 B2 C18 125.1(5) . .
C17 N1 S1 106.3(4) . .
C22 N2 S2 105.7(4) . .
B1 O1 C1 106.3(4) . .
B1 O2 C2 109.1(4) . .
B2 O3 C7 106.2(4) . .
B2 O4 C8 109.1(4) . .
N1 S1 N1 101.6(3) . 3
N2 S2 N2 102.3(3) 3 .
C24 C23 C23 120.2(6) . 3
C24 C23 H23 119.9 . .
C23 C23 H23 119.9 3 .
C23 C24 C25 121.2(9) . .
C23 C24 H24 119.4 . .
C25 C24 H24 119.4 . .
C24 C25 C26 122.9(8) . .
C24 C25 C25 118.6(5) . 3
C26 C25 C25 118.4(5) . 3
C27 C26 C25 122.5(7) . .
C27 C26 H26 118.7 . .
C25 C26 H26 118.7 . .
C26 C27 C28 122.4(7) . .
C26 C27 C27 119.1(5) . 3
C28 C27 C27 118.5(5) . 3
C29 C28 C27 121.5(8) . .
C29 C28 H28 119.2 . .
C27 C28 H28 119.2 . .
C28 C29 C29 119.9(5) . 3
C28 C29 H29 120.0 . .
C29 C29 H29 120.0 3 .
Cl1 C30 Cl1 118.7(8) 3 .
Cl1 C30 H30A 107.6 3 .
Cl1 C30 H30A 107.6 . .
Cl1 C30 H30B 107.6 3 .
Cl1 C30 H30B 107.6 . .
H30A C30 H30B 107.1 . .

loop_
_geom_bond_atom_site_label_1
_geom_bond_atom_site_label_2
_geom_bond_distance
_geom_bond_site_symmetry_2
C1 O1 1.458(6) .
C1 C12 1.496(6) .
C1 C2 1.559(7) .
C1 H1 1.0000 .
C2 O2 1.439(5) .
C2 C3 1.543(7) .
C2 H2 1.0000 .
C3 C14 1.531(7) .
C3 C4 1.531(7) .
C3 C13 1.531(7) .
C4 C5 1.385(6) .
C4 C12 1.390(7) .
C5 C6 1.397(7) .
C5 H5 0.9500 .
C6 C10 1.402(7) .
C6 C7 1.498(6) .
C7 O3 1.461(5) .
C7 C8 1.558(7) .
C7 H7 1.0000 .
C8 O4 1.446(5) .
C8 C9 1.550(7) .
C8 H8 1.0000 .
C9 C16 1.499(7) .
C9 C10 1.531(6) .
C9 C15 1.542(7) .
C10 C11 1.387(6) .
C11 C12 1.392(7) .
C11 H11 0.9500 .
C13 H13A 0.9800 .
C13 H13B 0.9800 .
C13 H13C 0.9800 .
C14 H14A 0.9800 .
C14 H14B 0.9800 .
C14 H14C 0.9800 .
C15 H15A 0.9800 .
C15 H15B 0.9800 .
C15 H15C 0.9800 .
C16 H16A 0.9800 .
C16 H16B 0.9800 .
C16 H16C 0.9800 .
C17 N1 1.347(7) .
C17 C18 1.435(7) .
C17 C17 1.444(10) 3
C18 C19 1.384(7) .
C18 B2 1.537(7) .
C19 C19 1.435(10) 3
C19 H19 0.9500 .
C20 C21 1.375(7) .
C20 C20 1.422(10) 3
C20 H20 0.9500 .
C21 C22 1.422(7) .
C21 B1 1.557(7) .
C22 N2 1.366(6) .
C22 C22 1.444(10) 3
B1 O2 1.372(7) .
B1 O1 1.377(7) .
B2 O4 1.367(6) .
B2 O3 1.380(6) .
N1 S1 1.610(5) .
N2 S2 1.619(5) .
S1 N1 1.610(5) 3
S2 N2 1.618(5) 3
C23 C24 1.372(14) .
C23 C23 1.424(19) 3
C23 H23 0.9500 .
C24 C25 1.408(12) .
C24 H24 0.9500 .
C25 C26 1.415(12) .
C25 C25 1.455(13) 3
C26 C27 1.391(12) .
C26 H26 0.9500 .
C27 C28 1.402(12) .
C27 C27 1.448(13) 3
C28 C29 1.368(13) .
C28 H28 0.9500 .
C29 C29 1.425(15) 3
C29 H29 0.9500 .
C30 Cl1 1.671(7) 3
C30 Cl1 1.671(7) .
C30 H30A 0.9900 .
C30 H30B 0.9900 .

loop_
_geom_torsion_atom_site_label_1
_geom_torsion_atom_site_label_2
_geom_torsion_atom_site_label_3
_geom_torsion_atom_site_label_4
_geom_torsion
_geom_torsion_site_symmetry_1
_geom_torsion_site_symmetry_4
O1 C1 C2 O2 -14.1(5) . .
C12 C1 C2 O2 103.2(4) . .
O1 C1 C2 C3 -132.7(4) . .
C12 C1 C2 C3 -15.4(5) . .
O2 C2 C3 C14 31.7(6) . .
C1 C2 C3 C14 144.5(4) . .
O2 C2 C3 C4 -91.8(4) . .
C1 C2 C3 C4 21.0(5) . .
O2 C2 C3 C13 155.3(4) . .
C1 C2 C3 C13 -92.0(5) . .
C14 C3 C4 C5 40.7(7) . .
C13 C3 C4 C5 -81.5(7) . .
C2 C3 C4 C5 164.4(5) . .
C14 C3 C4 C12 -143.8(5) . .
C13 C3 C4 C12 94.0(5) . .
C2 C3 C4 C12 -20.1(5) . .
C12 C4 C5 C6 -2.8(8) . .
C3 C4 C5 C6 172.3(5) . .
C4 C5 C6 C10 -2.6(7) . .
C4 C5 C6 C7 174.9(5) . .
C5 C6 C7 O3 -62.5(6) . .
C10 C6 C7 O3 115.2(5) . .
C5 C6 C7 C8 -174.9(5) . .
C10 C6 C7 C8 2.7(5) . .
O3 C7 C8 O4 -13.9(5) . .
C6 C7 C8 O4 101.6(4) . .
O3 C7 C8 C9 -131.5(4) . .
C6 C7 C8 C9 -16.0(5) . .
O4 C8 C9 C16 34.0(6) . .
C7 C8 C9 C16 146.1(4) . .
O4 C8 C9 C10 -90.0(4) . .
C7 C8 C9 C10 22.1(5) . .
O4 C8 C9 C15 156.7(4) . .
C7 C8 C9 C15 -91.2(5) . .
C5 C6 C10 C11 5.4(8) . .
C7 C6 C10 C11 -172.5(4) . .
C5 C6 C10 C9 -170.0(4) . .
C7 C6 C10 C9 12.1(6) . .
C16 C9 C10 C11 39.9(7) . .
C15 C9 C10 C11 -82.7(6) . .
C8 C9 C10 C11 163.6(5) . .
C16 C9 C10 C6 -145.0(5) . .
C15 C9 C10 C6 92.4(5) . .
C8 C9 C10 C6 -21.3(5) . .
C6 C10 C11 C12 -2.7(8) . .
C9 C10 C11 C12 171.9(4) . .
C5 C4 C12 C11 5.5(8) . .
C3 C4 C12 C11 -170.3(4) . .
C5 C4 C12 C1 -173.1(5) . .
C3 C4 C12 C1 11.2(6) . .
C10 C11 C12 C4 -2.7(8) . .
C10 C11 C12 C1 175.6(5) . .
O1 C1 C12 C4 116.0(5) . .
C2 C1 C12 C4 2.9(5) . .
O1 C1 C12 C11 -62.5(6) . .
C2 C1 C12 C11 -175.6(5) . .
N1 C17 C18 C19 -176.9(5) . .
C17 C17 C18 C19 2.0(6) 3 .
N1 C17 C18 B2 7.4(9) . .
C17 C17 C18 B2 -173.7(4) 3 .
C17 C18 C19 C19 -2.1(6) . 3
B2 C18 C19 C19 174.0(3) . 3
C20 C20 C21 C22 -2.2(6) 3 .
C20 C20 C21 B1 173.1(3) 3 .
C20 C21 C22 N2 -178.3(5) . .
B1 C21 C22 N2 6.7(9) . .
C20 C21 C22 C22 2.2(5) . 3
B1 C21 C22 C22 -172.8(4) . 3
C20 C21 B1 O2 18.1(7) . .
C22 C21 B1 O2 -167.0(5) . .
C20 C21 B1 O1 -157.1(5) . .
C22 C21 B1 O1 17.8(9) . .
C19 C18 B2 O4 18.9(8) . .
C17 C18 B2 O4 -165.5(5) . .
C19 C18 B2 O3 -157.4(5) . .
C17 C18 B2 O3 18.2(8) . .
C18 C17 N1 S1 179.3(4) . .
C17 C17 N1 S1 0.3(4) 3 .
C21 C22 N2 S2 -179.9(4) . .
C22 C22 N2 S2 -0.3(4) 3 .
O2 B1 O1 C1 -9.2(6) . .
C21 B1 O1 C1 166.2(5) . .
C12 C1 O1 B1 -98.4(5) . .
C2 C1 O1 B1 14.1(5) . .
O1 B1 O2 C2 -0.3(6) . .
C21 B1 O2 C2 -176.1(4) . .
C3 C2 O2 B1 123.9(4) . .
C1 C2 O2 B1 9.0(5) . .
O4 B2 O3 C7 -9.0(6) . .
C18 B2 O3 C7 167.6(5) . .
C6 C7 O3 B2 -98.0(5) . .
C8 C7 O3 B2 13.8(5) . .
O3 B2 O4 C8 -0.5(6) . .
C18 B2 O4 C8 -177.1(4) . .
C9 C8 O4 B2 123.3(4) . .
C7 C8 O4 B2 9.0(5) . .
C17 N1 S1 N1 -0.4(6) . 3
C22 N2 S2 N2 0.5(6) . 3
C23 C23 C24 C25 -1.4(11) 3 .
C23 C24 C25 C26 -175.9(8) . .
C23 C24 C25 C25 1.3(10) . 3
C24 C25 C26 C27 176.3(7) . .
C25 C25 C26 C27 -0.9(8) 3 .
C25 C26 C27 C28 -177.4(7) . .
C25 C26 C27 C27 0.9(8) . 3
C26 C27 C28 C29 177.3(7) . .
C27 C27 C28 C29 -1.0(9) 3 .
C27 C28 C29 C29 1.0(10) . 3
